data_2234211
loop_
_publ_author_name
'Sripet, Weerawat'
'Chantrapromma, Suchada'
'Ruanwas, Pumsak'
'Fun, Hoong-Kun'

_publ_section_title
;
 4-Bromo-<i>N</i>-(4-methoxy-2-nitrophenyl)benzamide
;
_journal_coeditor_code HB6654
_journal_issue 4
_journal_name_full 'Acta Crystallographica Section E'
_journal_page_first o1234
_journal_paper_doi 10.1107/S1600536812010963
_journal_volume 68
_journal_year 2012
_chemical_formula_iupac 'C14 H11 Br N2 O4'
_chemical_formula_moiety 'C14 H11 Br N2 O4'
_chemical_formula_sum 'C14 H11 Br N2 O4'
_chemical_formula_weight 351.15
_chemical_melting_point_gt 434
_chemical_melting_point_lt 436
_chemical_name_systematic
;
4-Bromo-<i>N</i>-(4-methoxy-2-nitrophenyl)benzamide
;
_space_group_IT_number 2
_symmetry_cell_setting triclinic
_symmetry_space_group_name_Hall '-P 1'
_symmetry_space_group_name_H-M 'P -1'
_atom_sites_solution_hydrogens geom
_atom_sites_solution_primary direct
_atom_sites_solution_secondary difmap
_audit_creation_method SHELXL-97
_cell_angle_alpha 89.1970(10)
_cell_angle_beta 84.7950(10)
_cell_angle_gamma 77.9830(10)
_cell_formula_units_Z 2
_cell_length_a 6.1219(2)
_cell_length_b 7.6519(3)
_cell_length_c 14.3504(6)
_cell_measurement_reflns_used 3725
_cell_measurement_temperature 100
_cell_measurement_theta_max 30.00
_cell_measurement_theta_min 2.85
_cell_volume 654.78(4)
_computing_cell_refinement 'SAINT (Bruker, 2009)'
_computing_data_collection 'APEX2 (Bruker, 2009)'
_computing_data_reduction 'SAINT (Bruker, 2009)'
_computing_molecular_graphics 'SHELXTL (Sheldrick, 2008)'
_computing_publication_material
;
SHELXTL (Sheldrick, 2008) and PLATON (Spek, 2009)
;
_computing_structure_refinement 'SHELXTL (Sheldrick, 2008)'
_computing_structure_solution 'SHELXTL (Sheldrick, 2008)'
_diffrn_ambient_temperature 100
_diffrn_measured_fraction_theta_full 0.975
_diffrn_measured_fraction_theta_max 0.975
_diffrn_measurement_device_type 'Bruker APEX DUO CCD area-detector'
_diffrn_measurement_method '\f and \w scans'
_diffrn_radiation_monochromator graphite
_diffrn_radiation_source 'sealed tube'
_diffrn_radiation_type MoK\a
_diffrn_radiation_wavelength 0.71073
_diffrn_reflns_av_R_equivalents 0.0221
_diffrn_reflns_av_sigmaI/netI 0.0207
_diffrn_reflns_limit_h_max 8
_diffrn_reflns_limit_h_min -8
_diffrn_reflns_limit_k_max 10
_diffrn_reflns_limit_k_min -10
_diffrn_reflns_limit_l_max 20
_diffrn_reflns_limit_l_min -20
_diffrn_reflns_number 14195
_diffrn_reflns_theta_full 30.00
_diffrn_reflns_theta_max 30.00
_diffrn_reflns_theta_min 2.85
_diffrn_standards_number 0
_exptl_absorpt_coefficient_mu 3.157
_exptl_absorpt_correction_T_max 0.6159
_exptl_absorpt_correction_T_min 0.2814
_exptl_absorpt_correction_type multi-scan
_exptl_absorpt_process_details '(SADABS; Bruker, 2009)'
_exptl_crystal_colour Orange
_exptl_crystal_density_diffrn 1.781
_exptl_crystal_density_method 'not measured'
_exptl_crystal_description Block
_exptl_crystal_F_000 352
_exptl_crystal_size_max 0.54
_exptl_crystal_size_mid 0.27
_exptl_crystal_size_min 0.17
_refine_diff_density_max 0.926
_refine_diff_density_min -0.477
_refine_ls_extinction_method none
_refine_ls_goodness_of_fit_ref 1.122
_refine_ls_hydrogen_treatment mixed
_refine_ls_matrix_type full
_refine_ls_number_parameters 195
_refine_ls_number_reflns 3725
_refine_ls_number_restraints 0
_refine_ls_restrained_S_all 1.122
_refine_ls_R_factor_all 0.0271
_refine_ls_R_factor_gt 0.0256
_refine_ls_shift/su_max 0.001
_refine_ls_shift/su_mean 0.001
_refine_ls_structure_factor_coef Fsqd
_refine_ls_weighting_details 'calc w=1/[\s^2^(Fo^2^)+(0.0525P)^2^+0.2246P] where P=(Fo^2^+2Fc^2^)/3'
_refine_ls_weighting_scheme calc
_refine_ls_wR_factor_gt 0.0783
_refine_ls_wR_factor_ref 0.0804
_reflns_number_gt 3558
_reflns_number_total 3725
_reflns_threshold_expression I>2\s(I)
_cod_data_source_file hb6654.cif
_cod_data_source_block I
_cod_database_code 2234211
_cod_database_fobs_code 2234211

loop_
_symmetry_equiv_pos_as_xyz
'x, y, z'
'-x, -y, -z'

loop_
_atom_site_type_symbol
_atom_site_label
_atom_site_fract_x
_atom_site_fract_y
_atom_site_fract_z
_atom_site_U_iso_or_equiv
_atom_site_adp_type
_atom_site_calc_flag
_atom_site_refinement_flags
_atom_site_occupancy
_atom_site_symmetry_multiplicity
Br Br1 -0.43080(2) 1.27590(2) 0.081247(10) 0.02080(7) Uani d . 1 1
O O1 0.2430(2) 0.77009(18) 0.38411(9) 0.0252(3) Uani d . 1 1
O O4 1.2328(2) 0.25761(17) 0.36805(9) 0.0225(2) Uani d . 1 1
O O3 1.0773(2) 0.5836(2) 0.08860(9) 0.0292(3) Uani d . 1 1
O O2 0.7257(2) 0.70628(18) 0.09318(9) 0.0240(3) Uani d . 1 1
N N1 0.4593(2) 0.69155(19) 0.24641(10) 0.0182(3) Uani d . 1 1
N N2 0.8886(2) 0.61497(18) 0.12882(9) 0.0183(3) Uani d . 1 1
C C2 -0.1093(3) 0.9574(2) 0.28387(11) 0.0183(3) Uani d . 1 1
H H2A -0.1492 0.9142 0.3441 0.022 Uiso calc R 1 1
C C3 -0.2720(3) 1.0681(2) 0.23633(11) 0.0181(3) Uani d . 1 1
H H3A -0.4229 1.0997 0.2629 0.022 Uiso calc R 1 1
C C4 -0.2085(3) 1.1314(2) 0.14887(11) 0.0165(3) Uani d . 1 1
C C5 0.0114(3) 1.0909(2) 0.10918(11) 0.0178(3) Uani d . 1 1
H H5A 0.0518 1.1394 0.0504 0.021 Uiso calc R 1 1
C C6 0.1719(3) 0.9777(2) 0.15721(11) 0.0179(3) Uani d . 1 1
H H6A 0.3227 0.9473 0.1305 0.021 Uiso calc R 1 1
C C1 0.1126(3) 0.9086(2) 0.24441(11) 0.0163(3) Uani d . 1 1
C C7 0.2764(3) 0.7849(2) 0.29928(11) 0.0176(3) Uani d . 1 1
C C8 0.6493(3) 0.5785(2) 0.27797(11) 0.0164(3) Uani d . 1 1
C C9 0.8567(3) 0.5414(2) 0.22300(10) 0.0166(3) Uani d . 1 1
C C10 1.0464(3) 0.4333(2) 0.25465(11) 0.0175(3) Uani d . 1 1
H H10A 1.1836 0.4113 0.2159 0.021 Uiso calc R 1 1
C C11 1.0359(3) 0.3573(2) 0.34300(11) 0.0173(3) Uani d . 1 1
C C12 0.8314(3) 0.3867(2) 0.39815(11) 0.0187(3) Uani d . 1 1
H H12A 0.8215 0.3326 0.4579 0.022 Uiso calc R 1 1
C C13 0.6427(3) 0.4951(2) 0.36556(11) 0.0184(3) Uani d . 1 1
H H13A 0.5048 0.5132 0.4038 0.022 Uiso calc R 1 1
C C14 1.2322(3) 0.1852(2) 0.46014(13) 0.0249(3) Uani d . 1 1
H H14A 1.3862 0.1315 0.4731 0.037 Uiso calc R 1 1
H H14B 1.1412 0.0937 0.4650 0.037 Uiso calc R 1 1
H H14C 1.1689 0.2807 0.5057 0.037 Uiso calc R 1 1
H H1N1 0.467(4) 0.710(4) 0.1886(19) 0.028(6) Uiso d . 1 1

loop_
_atom_site_aniso_label
_atom_site_aniso_U_11
_atom_site_aniso_U_22
_atom_site_aniso_U_33
_atom_site_aniso_U_12
_atom_site_aniso_U_13
_atom_site_aniso_U_23
Br1 0.01483(10) 0.02630(10) 0.01952(10) -0.00065(6) -0.00143(6) 0.00490(6)
O1 0.0244(6) 0.0295(6) 0.0164(5) 0.0048(5) 0.0024(4) 0.0015(5)
O4 0.0157(6) 0.0283(6) 0.0209(6) 0.0013(4) -0.0021(4) 0.0057(4)
O3 0.0174(6) 0.0415(7) 0.0236(6) 0.0013(5) 0.0065(5) 0.0085(5)
O2 0.0190(6) 0.0306(6) 0.0189(5) 0.0019(5) 0.0001(4) 0.0063(5)
N1 0.0159(6) 0.0215(6) 0.0146(6) 0.0012(5) 0.0004(5) 0.0015(5)
N2 0.0187(7) 0.0196(6) 0.0156(6) -0.0027(5) 0.0005(5) 0.0015(5)
C2 0.0176(7) 0.0208(7) 0.0153(6) -0.0020(5) 0.0009(5) 0.0004(5)
C3 0.0138(7) 0.0211(7) 0.0180(7) -0.0015(5) 0.0016(5) 0.0001(5)
C4 0.0136(7) 0.0180(6) 0.0171(7) -0.0012(5) -0.0011(5) 0.0004(5)
C5 0.0156(7) 0.0196(7) 0.0168(7) -0.0017(5) 0.0018(5) 0.0012(5)
C6 0.0146(7) 0.0195(6) 0.0180(7) -0.0015(5) 0.0020(5) 0.0007(5)
C1 0.0147(7) 0.0165(6) 0.0163(6) -0.0010(5) -0.0001(5) -0.0001(5)
C7 0.0157(7) 0.0172(6) 0.0184(7) -0.0008(5) 0.0002(5) 0.0001(5)
C8 0.0142(7) 0.0174(6) 0.0166(6) -0.0009(5) -0.0012(5) 0.0000(5)
C9 0.0172(7) 0.0177(6) 0.0142(6) -0.0032(5) 0.0007(5) 0.0009(5)
C10 0.0142(7) 0.0190(6) 0.0185(7) -0.0025(5) 0.0010(5) -0.0001(5)
C11 0.0140(7) 0.0182(6) 0.0192(7) -0.0016(5) -0.0027(5) 0.0005(5)
C12 0.0191(7) 0.0196(6) 0.0160(7) -0.0016(5) -0.0002(5) 0.0024(5)
C13 0.0152(7) 0.0208(7) 0.0174(7) -0.0012(5) 0.0013(5) 0.0012(5)
C14 0.0237(9) 0.0254(8) 0.0233(8) 0.0014(6) -0.0053(6) 0.0037(6)

loop_
_atom_type_symbol
_atom_type_description
_atom_type_scat_dispersion_real
_atom_type_scat_dispersion_imag
_atom_type_scat_source
C C 0.0033 0.0016 'International Tables Vol C Tables 4.2.6.8 and 6.1.1.4'
H H 0.0000 0.0000 'International Tables Vol C Tables 4.2.6.8 and 6.1.1.4'
N N 0.0061 0.0033 'International Tables Vol C Tables 4.2.6.8 and 6.1.1.4'
O O 0.0106 0.0060 'International Tables Vol C Tables 4.2.6.8 and 6.1.1.4'
Br Br -0.2901 2.4595 'International Tables Vol C Tables 4.2.6.8 and 6.1.1.4'

loop_
_geom_angle_atom_site_label_1
_geom_angle_atom_site_label_2
_geom_angle_atom_site_label_3
_geom_angle
C11 O4 C14 117.04(13)
C7 N1 C8 127.66(14)
C7 N1 H1N1 117.3(19)
C8 N1 H1N1 114.8(19)
O3 N2 O2 122.41(14)
O3 N2 C9 118.06(14)
O2 N2 C9 119.53(13)
C3 C2 C1 121.01(14)
C3 C2 H2A 119.5
C1 C2 H2A 119.5
C2 C3 C4 118.32(14)
C2 C3 H3A 120.8
C4 C3 H3A 120.8
C5 C4 C3 122.18(15)
C5 C4 Br1 119.02(11)
C3 C4 Br1 118.80(12)
C4 C5 C6 118.73(14)
C4 C5 H5A 120.6
C6 C5 H5A 120.6
C5 C6 C1 120.52(14)
C5 C6 H6A 119.7
C1 C6 H6A 119.7
C6 C1 C2 119.17(14)
C6 C1 C7 123.21(14)
C2 C1 C7 117.61(13)
O1 C7 N1 124.23(15)
O1 C7 C1 121.42(14)
N1 C7 C1 114.35(13)
C13 C8 N1 121.83(14)
C13 C8 C9 116.34(14)
N1 C8 C9 121.82(14)
C10 C9 C8 122.13(14)
C10 C9 N2 115.12(13)
C8 C9 N2 122.75(14)
C9 C10 C11 120.04(14)
C9 C10 H10A 120.0
C11 C10 H10A 120.0
O4 C11 C10 115.23(14)
O4 C11 C12 125.42(14)
C10 C11 C12 119.35(14)
C13 C12 C11 119.98(14)
C13 C12 H12A 120.0
C11 C12 H12A 120.0
C12 C13 C8 122.10(14)
C12 C13 H13A 119.0
C8 C13 H13A 119.0
O4 C14 H14A 109.5
O4 C14 H14B 109.5
H14A C14 H14B 109.5
O4 C14 H14C 109.5
H14A C14 H14C 109.5
H14B C14 H14C 109.5

loop_
_geom_bond_atom_site_label_1
_geom_bond_atom_site_label_2
_geom_bond_distance
Br1 C4 1.8975(16)
O1 C7 1.224(2)
O4 C11 1.3615(19)
O4 C14 1.426(2)
O3 N2 1.2220(19)
O2 N2 1.2395(19)
N1 C7 1.367(2)
N1 C8 1.404(2)
N1 H1N1 0.84(3)
N2 C9 1.4692(19)
C2 C3 1.390(2)
C2 C1 1.400(2)
C2 H2A 0.9500
C3 C4 1.391(2)
C3 H3A 0.9500
C4 C5 1.387(2)
C5 C6 1.394(2)
C5 H5A 0.9500
C6 C1 1.399(2)
C6 H6A 0.9500
C1 C7 1.499(2)
C8 C13 1.403(2)
C8 C9 1.410(2)
C9 C10 1.387(2)
C10 C11 1.389(2)
C10 H10A 0.9500
C11 C12 1.397(2)
C12 C13 1.389(2)
C12 H12A 0.9500
C13 H13A 0.9500
C14 H14A 0.9800
C14 H14B 0.9800
C14 H14C 0.9800

loop_
_geom_hbond_atom_site_label_D
_geom_hbond_atom_site_label_H
_geom_hbond_atom_site_label_A
_geom_hbond_site_symmetry_A
_geom_hbond_distance_DH
_geom_hbond_distance_HA
_geom_hbond_distance_DA
_geom_hbond_angle_DHA
_geom_hbond_publ_flag
N1 H1N1 O2 . 0.84(3) 1.99(3) 2.6318(19) 132(2) y
C3 H3A O4 1_365 0.95 2.57 3.475(2) 160 y
C12 H12A O1 2_666 0.95 2.41 3.358(2) 172 y
C10 H10A Br1 1_745 0.95 2.93 3.863(2) 167 y

loop_
_geom_torsion_atom_site_label_1
_geom_torsion_atom_site_label_2
_geom_torsion_atom_site_label_3
_geom_torsion_atom_site_label_4
_geom_torsion
C1 C2 C3 C4 -0.9(2)
C2 C3 C4 C5 -1.5(2)
C2 C3 C4 Br1 177.86(12)
C3 C4 C5 C6 2.4(2)
Br1 C4 C5 C6 -176.97(12)
C4 C5 C6 C1 -0.9(2)
C5 C6 C1 C2 -1.3(2)
C5 C6 C1 C7 179.40(14)
C3 C2 C1 C6 2.2(2)
C3 C2 C1 C7 -178.44(14)
C8 N1 C7 O1 -6.9(3)
C8 N1 C7 C1 173.95(14)
C6 C1 C7 O1 157.07(16)
C2 C1 C7 O1 -22.2(2)
C6 C1 C7 N1 -23.7(2)
C2 C1 C7 N1 156.97(15)
C7 N1 C8 C13 23.9(2)
C7 N1 C8 C9 -156.70(16)
C13 C8 C9 C10 -2.2(2)
N1 C8 C9 C10 178.41(14)
C13 C8 C9 N2 178.41(14)
N1 C8 C9 N2 -1.0(2)
O3 N2 C9 C10 -3.6(2)
O2 N2 C9 C10 176.71(14)
O3 N2 C9 C8 175.88(15)
O2 N2 C9 C8 -3.8(2)
C8 C9 C10 C11 0.2(2)
N2 C9 C10 C11 179.64(14)
C14 O4 C11 C10 176.68(14)
C14 O4 C11 C12 -3.5(2)
C9 C10 C11 O4 -178.33(14)
C9 C10 C11 C12 1.8(2)
O4 C11 C12 C13 178.40(15)
C10 C11 C12 C13 -1.8(2)
C11 C12 C13 C8 -0.3(2)
N1 C8 C13 C12 -178.36(15)
C9 C8 C13 C12 2.2(2)

loop_
_cod_related_entry_id
_cod_related_entry_database
_cod_related_entry_code
1 ChemSpider 2106383
